data_7116465
loop_
_publ_author_name
'Liao, Chia-Wei'
'Rao M, Rajeswara'
'Sun, Shih-Sheng'

_publ_section_title
;
 Structural diversity of new solid-state luminophores based on
 quinoxaline-\b-ketoiminate boron difluoride complexes with remarkable
 fluorescence switching properties.
;
_journal_issue 13
_journal_name_full 'Chemical communications (Cambridge, England)'
_journal_page_first 2656
_journal_page_last 2659
_journal_paper_doi 10.1039/c4cc08958h
_journal_volume 51
_journal_year 2015
_chemical_formula_moiety 'C34 H24 B F2 N3 O'
_chemical_formula_sum 'C34 H24 B F2 N3 O'
_chemical_formula_weight 539.37
_chemical_name_systematic
;
 ?
;
_space_group_IT_number 13
_symmetry_cell_setting monoclinic
_symmetry_Int_Tables_number 13
_symmetry_space_group_name_Hall '-P 2yac'
_symmetry_space_group_name_H-M 'P 1 2/n 1'
_atom_sites_solution_hydrogens geom
_audit_update_record
;
2013-10-16 deposited with the CCDC.
2014-12-18 downloaded from the CCDC.
;
_cell_angle_alpha 90
_cell_angle_beta 94.526(2)
_cell_angle_gamma 90
_cell_formula_units_Z 4
_cell_length_a 14.9332(5)
_cell_length_b 11.3243(4)
_cell_length_c 17.9422(6)
_cell_measurement_reflns_used 7829
_cell_measurement_temperature 100.00(10)
_cell_measurement_theta_max 26.1
_cell_measurement_theta_min 2.48
_cell_volume 3024.71(18)
_computing_cell_refinement 'Bruker APEX2'
_computing_data_collection 'Bruker APEX2'
_computing_data_reduction 'Bruker SAINT'
_computing_molecular_graphics 'Ortep-3 for Windows (Farrugia, 1997)'
_computing_publication_material 'WinGX publication routines (Farrugia, 1999)'
_computing_structure_refinement 'SHELXL-2013 (Sheldrick, 2013)'
_computing_structure_solution 'SHELXS-97 (Sheldrick, 1997)'
_diffrn_ambient_temperature 100(2)
_diffrn_measured_fraction_theta_full 1
_diffrn_measured_fraction_theta_max 1
_diffrn_measurement_device_type 'CCD area detector'
_diffrn_measurement_method 'phi and omega scans'
_diffrn_radiation_monochromator graphite
_diffrn_radiation_type MoK\a
_diffrn_radiation_wavelength 0.71073
_diffrn_reflns_av_R_equivalents 0.0823
_diffrn_reflns_Laue_measured_fraction_full 1
_diffrn_reflns_Laue_measured_fraction_max 1
_diffrn_reflns_limit_h_max 18
_diffrn_reflns_limit_h_min -18
_diffrn_reflns_limit_k_max 14
_diffrn_reflns_limit_k_min -14
_diffrn_reflns_limit_l_max 22
_diffrn_reflns_limit_l_min -22
_diffrn_reflns_number 45985
_diffrn_reflns_point_group_measured_fraction_full 1
_diffrn_reflns_point_group_measured_fraction_max 1
_diffrn_reflns_theta_full 25
_diffrn_reflns_theta_max 26.371
_diffrn_reflns_theta_min 1.709
_exptl_absorpt_coefficient_mu 0.08
_exptl_absorpt_correction_T_max 0.992
_exptl_absorpt_correction_T_min 0.9701
_exptl_absorpt_correction_type multi-scan
_exptl_absorpt_process_details 'Bruker SADABS, 1996'
_exptl_crystal_colour orange
_exptl_crystal_density_diffrn 1.184
_exptl_crystal_density_meas ?
_exptl_crystal_description plate
_exptl_crystal_F_000 1120
_exptl_crystal_size_max 0.38
_exptl_crystal_size_mid 0.2
_exptl_crystal_size_min 0.1
_platon_squeeze_details
;
;
_refine_diff_density_max 0.232
_refine_diff_density_min -0.216
_refine_diff_density_rms 0.051
_refine_ls_extinction_method none
_refine_ls_goodness_of_fit_ref 1.129
_refine_ls_hydrogen_treatment constr
_refine_ls_matrix_type full
_refine_ls_number_parameters 370
_refine_ls_number_reflns 6196
_refine_ls_number_restraints 115
_refine_ls_restrained_S_all 1.119
_refine_ls_R_factor_all 0.1192
_refine_ls_R_factor_gt 0.0631
_refine_ls_shift/su_max 0
_refine_ls_shift/su_mean 0
_refine_ls_structure_factor_coef Fsqd
_refine_ls_weighting_details 'w=1/[\s^2^(Fo^2^)+(0.0529P)^2^+2.2572P] where P=(Fo^2^+2Fc^2^)/3'
_refine_ls_weighting_scheme calc
_refine_ls_wR_factor_gt 0.1583
_refine_ls_wR_factor_ref 0.1745
_reflns_number_gt 3590
_reflns_number_total 6196
_reflns_threshold_expression 'I > 2\s(I)'
_cod_data_source_file c4cc08958h2.cif
_cod_data_source_block i14754
_cod_depositor_comments
;
The following automatic conversions were performed:

'_exptl_crystal_density_meas' value 'not measured' was changed to '?'
- the value is perceived as not measured.

Automatic conversion script
Id: cif_fix_values 3008 2015-01-20 13:52:24Z robertas 
;
_cod_original_sg_symbol_H-M 'P 2/n'
_cod_database_code 7116465

loop_
_symmetry_equiv_pos_as_xyz
'x, y, z'
'-x+1/2, y, -z+1/2'
'-x, -y, -z'
'x-1/2, -y, z-1/2'

loop_
_atom_site_label
_atom_site_type_symbol
_atom_site_fract_x
_atom_site_fract_y
_atom_site_fract_z
_atom_site_U_iso_or_equiv
_atom_site_adp_type
_atom_site_occupancy
_atom_site_calc_flag
F1 F 0.80671(12) 0.23159(16) 0.10250(10) 0.0329(5) Uani 1 d
F2 F 0.95896(12) 0.24029(17) 0.12214(9) 0.0331(5) Uani 1 d
O1 O 0.89070(14) 0.32144(19) 0.01593(11) 0.0283(5) Uani 1 d
N1 N 0.87347(15) 0.4172(2) 0.13924(13) 0.0222(6) Uani 1 d
N8 N 0.85848(16) 0.6271(2) 0.21945(14) 0.0254(6) Uani 1 d
N19 N 0.89354(17) 0.4270(2) -0.33141(13) 0.0258(6) Uani 1 d
B1 B 0.8824(2) 0.2981(3) 0.09450(19) 0.0255(8) Uani 1 d
C2 C 0.86984(19) 0.4139(3) 0.21721(16) 0.0249(7) Uani 1 d
C3 C 0.8740(2) 0.3078(3) 0.25696(17) 0.0280(8) Uani 1 d
H3 H 0.8809 0.235 0.2318 0.034 Uiso 1 calc
C4 C 0.8680(2) 0.3100(3) 0.33286(18) 0.0349(8) Uani 1 d
H4 H 0.871 0.238 0.3601 0.042 Uiso 1 calc
C5 C 0.8577(2) 0.4162(3) 0.37079(17) 0.0339(9) Uani 1 d
H5 H 0.8529 0.4157 0.4233 0.041 Uiso 1 calc
C6 C 0.8544(2) 0.5203(3) 0.33285(17) 0.0303(8) Uani 1 d
H6 H 0.8477 0.5924 0.3589 0.036 Uiso 1 calc
C7 C 0.86081(19) 0.5211(3) 0.25531(16) 0.0246(7) Uani 1 d
C9 C 0.86228(19) 0.6295(3) 0.14716(16) 0.0240(7) Uani 1 d
C10 C 0.86778(18) 0.5223(3) 0.10330(16) 0.0216(7) Uani 1 d
C11 C 0.86581(19) 0.5242(3) 0.02422(16) 0.0240(7) Uani 1 d
H11 H 0.8541 0.597 -0.0011 0.029 Uiso 1 calc
C12 C 0.87987(19) 0.4267(3) -0.01676(16) 0.0222(7) Uani 1 d
C13 C 0.88504(19) 0.4262(3) -0.09727(16) 0.0220(7) Uani 1 d
C14 C 0.86683(19) 0.3242(3) -0.13936(16) 0.0263(7) Uani 1 d
H14 H 0.8528 0.2533 -0.1145 0.032 Uiso 1 calc
C15 C 0.8687(2) 0.3237(3) -0.21552(17) 0.0269(7) Uani 1 d
H15 H 0.8546 0.2533 -0.2427 0.032 Uiso 1 calc
C16 C 0.89127(19) 0.4263(3) -0.25382(16) 0.0229(7) Uani 1 d
C17 C 0.91240(19) 0.5273(3) -0.21173(16) 0.0234(7) Uani 1 d
H17 H 0.9299 0.597 -0.2362 0.028 Uiso 1 calc
C18 C 0.90838(18) 0.5279(3) -0.13567(16) 0.0224(7) Uani 1 d
H18 H 0.9217 0.5986 -0.1085 0.027 Uiso 1 calc
C20 C 0.9055(2) 0.3197(3) -0.37068(16) 0.0264(7) Uani 1 d
C21 C 0.9757(2) 0.2423(3) -0.34799(17) 0.0299(8) Uani 1 d
H21 H 1.0164 0.2623 -0.3065 0.036 Uiso 1 calc
C22 C 0.9860(2) 0.1376(3) -0.38525(19) 0.0367(9) Uani 1 d
H22 H 1.0342 0.0861 -0.3698 0.044 Uiso 1 calc
C23 C 0.9263(2) 0.1070(4) -0.4454(2) 0.0427(9) Uani 1 d
H23 H 0.9325 0.0338 -0.4703 0.051 Uiso 1 calc
C24 C 0.8584(2) 0.1832(3) -0.46853(18) 0.0368(9) Uani 1 d
H24 H 0.8183 0.1631 -0.5103 0.044 Uiso 1 calc
C25 C 0.8476(2) 0.2890(3) -0.43170(17) 0.0292(8) Uani 1 d
H25 H 0.8002 0.3408 -0.4484 0.035 Uiso 1 calc
C26 C 0.8745(2) 0.5308(3) -0.37352(16) 0.0248(7) Uani 1 d
C27 C 0.8055(2) 0.6060(3) -0.35759(18) 0.0300(8) Uani 1 d
H27 H 0.7698 0.5882 -0.3175 0.036 Uiso 1 calc
C28 C 0.7885(2) 0.7063(3) -0.39923(19) 0.0362(9) Uani 1 d
H28 H 0.7409 0.7573 -0.3877 0.043 Uiso 1 calc
C29 C 0.8396(2) 0.7342(3) -0.45791(18) 0.0389(9) Uani 1 d
H29 H 0.8274 0.8038 -0.4864 0.047 Uiso 1 calc
C30 C 0.9082(2) 0.6600(3) -0.47440(18) 0.0379(9) Uani 1 d
H30 H 0.9436 0.678 -0.5146 0.045 Uiso 1 calc
C31 C 0.9253(2) 0.5594(3) -0.43245(17) 0.0307(8) Uani 1 d
H31 H 0.9729 0.5086 -0.4441 0.037 Uiso 1 calc
C32 C 0.8588(2) 0.7480(3) 0.11081(16) 0.0254(7) Uani 1 d
C33 C 0.9163(2) 0.7807(3) 0.05733(17) 0.0292(8) Uani 1 d
H33 H 0.9601 0.7263 0.0427 0.035 Uiso 1 calc
C34 C 0.9105(2) 0.8917(3) 0.02501(19) 0.0368(9) Uani 1 d
H34 H 0.9498 0.9129 -0.0119 0.044 Uiso 1 calc
C35 C 0.8482(3) 0.9709(3) 0.0461(2) 0.0434(9) Uani 1 d
H35 H 0.8432 1.0462 0.0228 0.052 Uiso 1 calc
C36 C 0.7921(3) 0.9416(3) 0.1014(2) 0.0429(9) Uani 1 d
H36 H 0.7504 0.9978 0.1173 0.051 Uiso 1 calc
C37 C 0.7970(2) 0.8296(3) 0.13381(18) 0.0340(8) Uani 1 d
H37 H 0.7583 0.8091 0.1714 0.041 Uiso 1 calc

loop_
_atom_site_aniso_label
_atom_site_aniso_U_11
_atom_site_aniso_U_22
_atom_site_aniso_U_33
_atom_site_aniso_U_23
_atom_site_aniso_U_13
_atom_site_aniso_U_12
F1 0.0328(10) 0.0286(11) 0.0391(11) -0.0029(9) 0.0141(8) -0.0057(9)
F2 0.0329(10) 0.0341(12) 0.0330(10) 0.0051(9) 0.0069(8) 0.0083(9)
O1 0.0406(13) 0.0230(13) 0.0228(11) -0.0003(10) 0.0114(9) 0.0049(10)
N1 0.0167(12) 0.0297(16) 0.0207(13) 0.0021(11) 0.0053(10) -0.0018(11)
N8 0.0193(13) 0.0342(17) 0.0227(14) -0.0038(12) 0.0024(10) -0.0002(12)
N19 0.0313(14) 0.0268(15) 0.0199(13) -0.0025(11) 0.0064(11) 0.0030(12)
B1 0.0268(19) 0.026(2) 0.0239(19) -0.0001(16) 0.0054(15) 0.0018(17)
C2 0.0178(15) 0.036(2) 0.0218(16) 0.0013(14) 0.0041(12) 0.0013(14)
C3 0.0269(17) 0.031(2) 0.0265(17) 0.0047(15) 0.0072(13) -0.0007(15)
C4 0.0313(18) 0.047(2) 0.0271(18) 0.0098(17) 0.0042(14) -0.0065(17)
C5 0.0241(17) 0.059(3) 0.0190(17) -0.0003(17) 0.0032(13) -0.0103(17)
C6 0.0261(17) 0.045(2) 0.0199(16) -0.0049(16) 0.0025(13) -0.0032(16)
C7 0.0191(15) 0.034(2) 0.0204(15) -0.0005(14) 0.0011(12) -0.0030(14)
C9 0.0178(15) 0.0312(19) 0.0230(16) -0.0033(14) 0.0021(12) 0.0006(14)
C10 0.0189(15) 0.0260(18) 0.0201(15) 0.0009(13) 0.0034(12) 0.0018(14)
C11 0.0247(16) 0.0238(18) 0.0241(16) 0.0017(14) 0.0055(13) 0.0020(14)
C12 0.0191(15) 0.0255(18) 0.0227(16) 0.0011(14) 0.0056(12) 0.0011(13)
C13 0.0194(15) 0.0244(18) 0.0231(16) -0.0004(13) 0.0074(12) 0.0039(13)
C14 0.0289(17) 0.0276(19) 0.0233(16) 0.0021(14) 0.0078(13) -0.0007(15)
C15 0.0292(17) 0.0237(18) 0.0286(17) -0.0051(14) 0.0084(13) -0.0007(15)
C16 0.0212(15) 0.0264(19) 0.0218(15) -0.0021(13) 0.0072(12) -0.0006(14)
C17 0.0188(15) 0.0257(18) 0.0265(16) 0.0059(14) 0.0065(12) -0.0001(14)
C18 0.0208(15) 0.0241(18) 0.0232(16) -0.0002(14) 0.0063(12) 0.0001(14)
C20 0.0242(16) 0.0322(19) 0.0243(17) 0.0015(14) 0.0116(13) -0.0018(15)
C21 0.0292(17) 0.036(2) 0.0254(17) 0.0015(15) 0.0061(13) 0.0013(15)
C22 0.0339(19) 0.034(2) 0.044(2) -0.0027(17) 0.0125(16) 0.0049(16)
C23 0.047(2) 0.041(2) 0.042(2) -0.0150(18) 0.0192(17) 0.0030(19)
C24 0.038(2) 0.044(2) 0.0295(19) -0.0123(17) 0.0099(15) -0.0078(18)
C25 0.0231(16) 0.041(2) 0.0251(17) -0.0017(15) 0.0091(13) -0.0012(15)
C26 0.0242(16) 0.0285(19) 0.0216(16) -0.0006(14) 0.0013(12) -0.0017(14)
C27 0.0238(17) 0.039(2) 0.0275(17) -0.0006(15) 0.0048(13) 0.0025(15)
C28 0.0350(19) 0.037(2) 0.036(2) -0.0058(17) -0.0035(15) 0.0059(17)
C29 0.050(2) 0.036(2) 0.0300(19) 0.0047(17) -0.0037(16) -0.0013(18)
C30 0.044(2) 0.047(2) 0.0232(18) 0.0072(17) 0.0030(15) -0.0115(18)
C31 0.0275(17) 0.043(2) 0.0231(17) 0.0007(15) 0.0086(13) -0.0030(16)
C32 0.0271(16) 0.0267(18) 0.0222(16) -0.0031(14) 0.0010(12) 0.0003(14)
C33 0.0308(18) 0.0247(19) 0.0328(18) -0.0038(15) 0.0075(14) -0.0017(15)
C34 0.045(2) 0.028(2) 0.038(2) -0.0009(16) 0.0081(16) -0.0047(17)
C35 0.061(3) 0.026(2) 0.044(2) -0.0033(17) 0.0063(18) 0.0054(19)
C36 0.054(2) 0.030(2) 0.045(2) -0.0058(18) 0.0101(18) 0.0122(18)
C37 0.041(2) 0.030(2) 0.0314(19) -0.0094(16) 0.0057(15) 0.0035(16)

loop_
_atom_type_symbol
_atom_type_description
_atom_type_scat_dispersion_real
_atom_type_scat_dispersion_imag
_atom_type_scat_source
F F 0.0171 0.0103 'International Tables Vol C Tables 4.2.6.8 and 6.1.1.4'
O O 0.0106 0.006 'International Tables Vol C Tables 4.2.6.8 and 6.1.1.4'
N N 0.0061 0.0033 'International Tables Vol C Tables 4.2.6.8 and 6.1.1.4'
B B 0.0013 0.0007 'International Tables Vol C Tables 4.2.6.8 and 6.1.1.4'
C C 0.0033 0.0016 'International Tables Vol C Tables 4.2.6.8 and 6.1.1.4'
H H 0 0 'International Tables Vol C Tables 4.2.6.8 and 6.1.1.4'

loop_
_geom_angle_atom_site_label_1
_geom_angle_atom_site_label_2
_geom_angle_atom_site_label_3
_geom_angle
C12 O1 B1 125.1(3)
C10 N1 C2 119.5(3)
C10 N1 B1 120.9(2)
C2 N1 B1 119.6(3)
C9 N8 C7 119.2(3)
C16 N19 C26 121.2(3)
C16 N19 C20 120.2(3)
C26 N19 C20 118.2(2)
F2 B1 F1 111.6(3)
F2 B1 O1 107.8(3)
F1 B1 O1 109.6(3)
F2 B1 N1 108.9(2)
F1 B1 N1 108.1(3)
O1 B1 N1 110.8(3)
C3 C2 N1 121.9(3)
C3 C2 C7 119.8(3)
N1 C2 C7 118.3(3)
C4 C3 C2 119.2(3)
C4 C3 H3 120.4
C2 C3 H3 120.4
C3 C4 C5 121.2(3)
C3 C4 H4 119.4
C5 C4 H4 119.4
C6 C5 C4 120.2(3)
C6 C5 H5 119.9
C4 C5 H5 119.9
C5 C6 C7 119.9(3)
C5 C6 H6 120
C7 C6 H6 120
N8 C7 C6 118.3(3)
N8 C7 C2 122.1(3)
C6 C7 C2 119.6(3)
N8 C9 C10 122.0(3)
N8 C9 C32 116.9(3)
C10 C9 C32 121.1(3)
N1 C10 C11 119.1(3)
N1 C10 C9 118.8(3)
C11 C10 C9 122.2(3)
C12 C11 C10 122.7(3)
C12 C11 H11 118.7
C10 C11 H11 118.7
O1 C12 C11 120.7(3)
O1 C12 C13 114.9(3)
C11 C12 C13 124.5(3)
C14 C13 C18 117.4(3)
C14 C13 C12 121.2(3)
C18 C13 C12 121.4(3)
C15 C14 C13 121.7(3)
C15 C14 H14 119.2
C13 C14 H14 119.2
C14 C15 C16 120.7(3)
C14 C15 H15 119.7
C16 C15 H15 119.7
C17 C16 N19 120.9(3)
C17 C16 C15 117.8(3)
N19 C16 C15 121.2(3)
C18 C17 C16 121.2(3)
C18 C17 H17 119.4
C16 C17 H17 119.4
C17 C18 C13 121.2(3)
C17 C18 H18 119.4
C13 C18 H18 119.4
C25 C20 C21 118.6(3)
C25 C20 N19 120.7(3)
C21 C20 N19 120.7(3)
C22 C21 C20 120.5(3)
C22 C21 H21 119.7
C20 C21 H21 119.7
C21 C22 C23 120.2(3)
C21 C22 H22 119.9
C23 C22 H22 119.9
C24 C23 C22 119.5(3)
C24 C23 H23 120.2
C22 C23 H23 120.2
C23 C24 C25 120.7(3)
C23 C24 H24 119.6
C25 C24 H24 119.6
C24 C25 C20 120.4(3)
C24 C25 H25 119.8
C20 C25 H25 119.8
C27 C26 C31 118.3(3)
C27 C26 N19 121.6(3)
C31 C26 N19 120.1(3)
C28 C27 C26 120.5(3)
C28 C27 H27 119.8
C26 C27 H27 119.8
C27 C28 C29 120.8(3)
C27 C28 H28 119.6
C29 C28 H28 119.6
C30 C29 C28 119.3(3)
C30 C29 H29 120.4
C28 C29 H29 120.4
C29 C30 C31 119.8(3)
C29 C30 H30 120.1
C31 C30 H30 120.1
C30 C31 C26 121.3(3)
C30 C31 H31 119.3
C26 C31 H31 119.3
C33 C32 C37 119.2(3)
C33 C32 C9 122.7(3)
C37 C32 C9 118.0(3)
C34 C33 C32 120.7(3)
C34 C33 H33 119.7
C32 C33 H33 119.7
C35 C34 C33 120.1(4)
C35 C34 H34 119.9
C33 C34 H34 119.9
C34 C35 C36 120.2(4)
C34 C35 H35 119.9
C36 C35 H35 119.9
C35 C36 C37 120.1(3)
C35 C36 H36 120
C37 C36 H36 120
C32 C37 C36 119.6(3)
C32 C37 H37 120.2
C36 C37 H37 120.2

loop_
_geom_bond_atom_site_label_1
_geom_bond_atom_site_label_2
_geom_bond_distance
F1 B1 1.375(4)
F2 B1 1.375(4)
O1 C12 1.332(4)
O1 B1 1.449(4)
N1 C10 1.353(4)
N1 C2 1.405(4)
N1 B1 1.581(4)
N8 C9 1.303(4)
N8 C7 1.361(4)
N19 C16 1.395(4)
N19 C26 1.414(4)
N19 C20 1.423(4)
C2 C3 1.396(4)
C2 C7 1.405(4)
C3 C4 1.372(4)
C3 H3 0.95
C4 C5 1.396(5)
C4 H4 0.95
C5 C6 1.361(5)
C5 H5 0.95
C6 C7 1.402(4)
C6 H6 0.95
C9 C10 1.452(4)
C9 C32 1.490(4)
C10 C11 1.417(4)
C11 C12 1.353(4)
C11 H11 0.95
C12 C13 1.453(4)
C13 C14 1.395(4)
C13 C18 1.400(4)
C14 C15 1.369(4)
C14 H14 0.95
C15 C16 1.404(4)
C15 H15 0.95
C16 C17 1.393(4)
C17 C18 1.371(4)
C17 H17 0.95
C18 H18 0.95
C20 C25 1.385(4)
C20 C21 1.401(4)
C21 C22 1.376(5)
C21 H21 0.95
C22 C23 1.388(5)
C22 H22 0.95
C23 C24 1.370(5)
C23 H23 0.95
C24 C25 1.384(5)
C24 H24 0.95
C25 H25 0.95
C26 C27 1.384(4)
C26 C31 1.388(4)
C27 C28 1.372(5)
C27 H27 0.95
C28 C29 1.385(5)
C28 H28 0.95
C29 C30 1.375(5)
C29 H29 0.95
C30 C31 1.378(5)
C30 H30 0.95
C31 H31 0.95
C32 C33 1.387(4)
C32 C37 1.392(4)
C33 C34 1.384(5)
C33 H33 0.95
C34 C35 1.367(5)
C34 H34 0.95
C35 C36 1.389(5)
C35 H35 0.95
C36 C37 1.394(5)
C36 H36 0.95
C37 H37 0.95

loop_
_platon_squeeze_void_nr
_platon_squeeze_void_average_x
_platon_squeeze_void_average_y
_platon_squeeze_void_average_z
_platon_squeeze_void_volume
_platon_squeeze_void_count_electrons
_platon_squeeze_void_content
1 0.130 0.038 0.250 335 72 ' '
2 -0.121 -0.039 0.750 335 72 ' '
